data_4060188
_journal_name_full Organometallics
_journal_year 2005
_chemical_formula_sum 'C26 H45 Al Cl Y'
_chemical_formula_weight 508.96
_space_group_IT_number 2
_symmetry_cell_setting triclinic
_symmetry_space_group_name_Hall '-P 1'
_symmetry_space_group_name_H-M 'P -1'
_atom_sites_solution_hydrogens geom
_atom_sites_solution_primary direct
_atom_sites_solution_secondary difmap
_cell_angle_alpha 91.701(2)
_cell_angle_beta 91.785(2)
_cell_angle_gamma 98.111(2)
_cell_formula_units_Z 2
_cell_length_a 8.6649(7)
_cell_length_b 10.6166(9)
_cell_length_c 15.1444(13)
_cell_measurement_temperature 188(2)
_cell_volume 1377.7(2)
_diffrn_ambient_temperature 188(2)
_diffrn_detector_area_resol_mean ?
_diffrn_measurement_device_type 'CCD area detector'
_diffrn_measurement_method 'omega scans'
_diffrn_radiation_monochromator graphite
_diffrn_radiation_source 'sealed tube'
_diffrn_radiation_type MoK\a
_diffrn_radiation_wavelength 0.71073
_diffrn_reflns_av_R_equivalents 0.0508
_diffrn_reflns_av_sigmaI/netI 0.0636
_diffrn_reflns_limit_h_max 10
_diffrn_reflns_limit_h_min -10
_diffrn_reflns_limit_k_max 13
_diffrn_reflns_limit_k_min -13
_diffrn_reflns_limit_l_max 18
_diffrn_reflns_limit_l_min -18
_diffrn_reflns_number 13448
_diffrn_reflns_theta_max 26.37
_diffrn_reflns_theta_min 1.35
_diffrn_standards_decay_% '< 1.0'
_diffrn_standards_interval_count 'initial 50 frames recollected'
_diffrn_standards_interval_time ?
_diffrn_standards_number '50 frames'
_exptl_absorpt_coefficient_mu 2.255
_exptl_absorpt_correction_T_max 0.7736
_exptl_absorpt_correction_T_min 0.7581
_exptl_absorpt_correction_type multi-scan
_exptl_absorpt_process_details 'Bruker SADABS'
_exptl_crystal_colour colorless
_exptl_crystal_density_diffrn 1.227
_exptl_crystal_density_meas ?
_exptl_crystal_density_method 'not measured'
_exptl_crystal_description cube
_exptl_crystal_F_000 540
_exptl_crystal_size_max 0.13
_exptl_crystal_size_mid 0.12
_exptl_crystal_size_min 0.12
_refine_ls_extinction_coef 0.0006(10)
_refine_ls_extinction_expression Fc^*^=kFc[1+0.001xFc^2^\l^3^/sin(2\q)]^-1/4^
_refine_ls_extinction_method SHELXTL
_refine_ls_goodness_of_fit_ref 1.058
_refine_ls_hydrogen_treatment constr
_refine_ls_matrix_type full
_refine_ls_number_parameters 263
_refine_ls_number_reflns 5595
_refine_ls_number_restraints 0
_refine_ls_restrained_S_all 1.058
_refine_ls_R_factor_all 0.0780
_refine_ls_R_factor_gt 0.0572
_refine_ls_shift/su_max 0.000
_refine_ls_shift/su_mean 0.000
_refine_ls_structure_factor_coef Fsqd
_refine_ls_weighting_details 'calc w=1/[\s^2^(Fo^2^)+(0.0620P)^2^+3.3186P] where P=(Fo^2^+2Fc^2^)/3'
_refine_ls_weighting_scheme calc
_refine_ls_wR_factor_gt 0.1326
_refine_ls_wR_factor_ref 0.1451
_reflns_number_gt 4524
_reflns_number_total 5595
_reflns_threshold_expression >2sigma(I)
_cod_depositor_comments
;
The following automatic conversions were performed:
'_symmetry_cell_setting' value 'Triclinic' changed to 'triclinic'
according to '/home/saulius/struct/CIF-dictionaries/cif_core.dic'
dictionary named 'cif_core.dic' version 2.4.1 from 2010-06-29.

Automatic conversion script
Id: cif_fix_enum 1527 2010-12-29 10:47:43Z saulius 

The following automatic conversions were performed:

'_exptl_absorpt_correction_type' tag value 'multi-scans' was replaced
with 'multi-scan' value.

Automatic conversion script
Id: cif_fix_values 1646 2011-03-28 12:23:43Z adriana 

The following automatic conversions were performed:

'_exptl_crystal_density_meas' value 'none' was changed to '?' - the
value is perceived as not measured.

Automatic conversion script
Id: cif_fix_values 3008 2015-01-20 13:52:24Z robertas 
;
_cod_original_sg_symbol_H-M P-1
_cod_database_code 4060188

loop_
_symmetry_equiv_pos_as_xyz
'x, y, z'
'-x, -y, -z'

loop_
_atom_site_label
_atom_site_type_symbol
_atom_site_fract_x
_atom_site_fract_y
_atom_site_fract_z
_atom_site_U_iso_or_equiv
_atom_site_adp_type
_atom_site_occupancy
_atom_site_symmetry_multiplicity
_atom_site_calc_flag
_atom_site_refinement_flags
_atom_site_disorder_assembly
_atom_site_disorder_group
Y1 Y 0.38739(5) 0.26535(4) 0.24658(3) 0.02083(15) Uani 1 1 d . . .
Al1 Al 0.1874(2) -0.04706(16) 0.25341(11) 0.0443(4) Uani 1 1 d . . .
Cl1 Cl 0.10414(14) 0.14824(13) 0.28967(9) 0.0422(3) Uani 1 1 d . . .
C1 C 0.3421(5) 0.2292(4) 0.0713(3) 0.0250(9) Uani 1 1 d . . .
C2 C 0.4888(5) 0.3072(4) 0.0865(3) 0.0264(9) Uani 1 1 d . . .
C3 C 0.4622(6) 0.4276(4) 0.1203(3) 0.0292(10) Uani 1 1 d . . .
C4 C 0.2985(6) 0.4228(4) 0.1301(3) 0.0286(10) Uani 1 1 d . . .
C5 C 0.2250(5) 0.3008(4) 0.0980(3) 0.0264(9) Uani 1 1 d . . .
C6 C 0.3160(7) 0.1033(5) 0.0207(3) 0.0382(12) Uani 1 1 d . . .
H6A H 0.3026 0.1179 -0.0425 0.057 Uiso 1 1 calc R . .
H6B H 0.2221 0.0516 0.0412 0.057 Uiso 1 1 calc R . .
H6C H 0.4062 0.0586 0.0304 0.057 Uiso 1 1 calc R . .
C7 C 0.6432(6) 0.2731(6) 0.0602(4) 0.0434(13) Uani 1 1 d . . .
H7A H 0.6612 0.2957 -0.0013 0.065 Uiso 1 1 calc R . .
H7B H 0.6433 0.1814 0.0659 0.065 Uiso 1 1 calc R . .
H7C H 0.7261 0.3199 0.0987 0.065 Uiso 1 1 calc R . .
C8 C 0.5817(7) 0.5450(5) 0.1255(3) 0.0443(14) Uani 1 1 d . . .
H8A H 0.5838 0.5864 0.0685 0.067 Uiso 1 1 calc R . .
H8B H 0.6847 0.5213 0.1397 0.067 Uiso 1 1 calc R . .
H8C H 0.5546 0.6038 0.1717 0.067 Uiso 1 1 calc R . .
C9 C 0.2113(7) 0.5301(5) 0.1569(4) 0.0479(14) Uani 1 1 d . . .
H9A H 0.1886 0.5775 0.1046 0.072 Uiso 1 1 calc R . .
H9B H 0.2753 0.5873 0.1999 0.072 Uiso 1 1 calc R . .
H9C H 0.1134 0.4953 0.1834 0.072 Uiso 1 1 calc R . .
C10 C 0.0522(6) 0.2627(6) 0.0863(3) 0.0403(12) Uani 1 1 d . . .
H10A H 0.0178 0.2847 0.0271 0.060 Uiso 1 1 calc R . .
H10B H -0.0010 0.3077 0.1309 0.060 Uiso 1 1 calc R . .
H10C H 0.0266 0.1707 0.0930 0.060 Uiso 1 1 calc R . .
C11 C 0.4490(6) 0.2551(4) 0.4178(3) 0.0283(10) Uani 1 1 d . . .
C12 C 0.5958(5) 0.2610(4) 0.3789(3) 0.0279(10) Uani 1 1 d . . .
C13 C 0.6318(6) 0.3822(4) 0.3419(3) 0.0299(10) Uani 1 1 d . . .
C14 C 0.5071(6) 0.4517(4) 0.3587(3) 0.0316(11) Uani 1 1 d . . .
C15 C 0.3925(6) 0.3731(4) 0.4052(3) 0.0291(10) Uani 1 1 d . . .
C16 C 0.3722(6) 0.1475(5) 0.4718(3) 0.0364(11) Uani 1 1 d . . .
H16A H 0.4095 0.1608 0.5336 0.055 Uiso 1 1 calc R . .
H16B H 0.3987 0.0665 0.4485 0.055 Uiso 1 1 calc R . .
H16C H 0.2588 0.1457 0.4682 0.055 Uiso 1 1 calc R . .
C17 C 0.7063(6) 0.1632(5) 0.3841(4) 0.0424(13) Uani 1 1 d . . .
H17A H 0.7726 0.1796 0.4380 0.064 Uiso 1 1 calc R . .
H17B H 0.7717 0.1687 0.3323 0.064 Uiso 1 1 calc R . .
H17C H 0.6462 0.0779 0.3854 0.064 Uiso 1 1 calc R . .
C18 C 0.7897(6) 0.4319(6) 0.3075(4) 0.0435(13) Uani 1 1 d . . .
H18A H 0.8585 0.4705 0.3566 0.065 Uiso 1 1 calc R . .
H18B H 0.7781 0.4961 0.2635 0.065 Uiso 1 1 calc R . .
H18C H 0.8351 0.3615 0.2802 0.065 Uiso 1 1 calc R . .
C19 C 0.5055(7) 0.5923(4) 0.3480(4) 0.0447(14) Uani 1 1 d . . .
H19A H 0.5576 0.6396 0.3996 0.067 Uiso 1 1 calc R . .
H19B H 0.3973 0.6092 0.3426 0.067 Uiso 1 1 calc R . .
H19C H 0.5604 0.6193 0.2946 0.067 Uiso 1 1 calc R . .
C20 C 0.2463(7) 0.4133(6) 0.4414(4) 0.0451(13) Uani 1 1 d . . .
H20A H 0.2689 0.4513 0.5010 0.068 Uiso 1 1 calc R . .
H20B H 0.1658 0.3388 0.4438 0.068 Uiso 1 1 calc R . .
H20C H 0.2090 0.4760 0.4028 0.068 Uiso 1 1 calc R . .
C21 C 0.4129(6) 0.0129(4) 0.2341(3) 0.0377(12) Uani 1 1 d . . .
H21A H 0.4238 0.0661 0.1814 0.045 Uiso 1 1 calc R . .
H21B H 0.4605 0.0647 0.2860 0.045 Uiso 1 1 calc R . .
C22 C 0.4952(9) -0.1056(5) 0.2203(4) 0.0605(18) Uani 1 1 d . . .
H22A H 0.6061 -0.0787 0.2106 0.091 Uiso 1 1 calc R . .
H22B H 0.4476 -0.1560 0.1687 0.091 Uiso 1 1 calc R . .
H22C H 0.4843 -0.1574 0.2729 0.091 Uiso 1 1 calc R . .
C23 C 0.1641(8) -0.1559(6) 0.3578(4) 0.0589(17) Uani 1 1 d . . .
H23A H 0.1679 -0.2453 0.3383 0.071 Uiso 1 1 calc R . .
H23B H 0.2536 -0.1296 0.3997 0.071 Uiso 1 1 calc R . .
C24 C 0.0182(10) -0.1500(9) 0.4043(5) 0.085(2) Uani 1 1 d . . .
H24A H 0.0145 -0.2055 0.4550 0.127 Uiso 1 1 calc R . .
H24B H -0.0712 -0.1783 0.3638 0.127 Uiso 1 1 calc R . .
H24C H 0.0144 -0.0622 0.4251 0.127 Uiso 1 1 calc R . .
C25 C 0.0626(8) -0.1220(6) 0.1471(4) 0.0526(15) Uani 1 1 d . . .
H25A H 0.0219 -0.0526 0.1156 0.063 Uiso 1 1 calc R . .
H25B H 0.1326 -0.1602 0.1070 0.063 Uiso 1 1 calc R . .
C26 C -0.0736(7) -0.2229(6) 0.1662(4) 0.0494(14) Uani 1 1 d . . .
H26A H -0.1286 -0.2541 0.1106 0.074 Uiso 1 1 calc R . .
H26B H -0.1455 -0.1858 0.2047 0.074 Uiso 1 1 calc R . .
H26C H -0.0347 -0.2937 0.1957 0.074 Uiso 1 1 calc R . .

loop_
_atom_site_aniso_label
_atom_site_aniso_U_11
_atom_site_aniso_U_22
_atom_site_aniso_U_33
_atom_site_aniso_U_23
_atom_site_aniso_U_13
_atom_site_aniso_U_12
Y1 0.0254(2) 0.0185(2) 0.0187(2) 0.00606(14) -0.00119(15) 0.00303(15)
Al1 0.0549(10) 0.0342(9) 0.0388(9) 0.0108(7) -0.0089(8) -0.0106(7)
Cl1 0.0313(6) 0.0541(8) 0.0392(7) 0.0126(6) 0.0034(5) -0.0030(6)
C1 0.032(2) 0.025(2) 0.018(2) 0.0078(17) -0.0039(17) 0.0050(18)
C2 0.025(2) 0.035(3) 0.020(2) 0.0093(18) 0.0014(17) 0.0063(19)
C3 0.038(3) 0.027(2) 0.022(2) 0.0091(18) -0.0053(19) 0.001(2)
C4 0.038(3) 0.025(2) 0.024(2) 0.0079(18) -0.0042(19) 0.0094(19)
C5 0.029(2) 0.033(2) 0.019(2) 0.0082(17) -0.0020(17) 0.0089(19)
C6 0.055(3) 0.030(3) 0.030(3) 0.002(2) 0.001(2) 0.006(2)
C7 0.031(3) 0.062(4) 0.039(3) 0.012(3) 0.004(2) 0.011(2)
C8 0.056(3) 0.037(3) 0.035(3) 0.019(2) -0.009(2) -0.012(2)
C9 0.068(4) 0.042(3) 0.040(3) 0.004(2) -0.003(3) 0.029(3)
C10 0.029(3) 0.058(3) 0.035(3) 0.007(2) -0.007(2) 0.010(2)
C11 0.041(3) 0.026(2) 0.018(2) 0.0050(17) -0.0035(19) 0.005(2)
C12 0.031(2) 0.031(2) 0.022(2) 0.0066(18) -0.0059(18) 0.0044(19)
C13 0.035(3) 0.031(2) 0.021(2) 0.0052(18) -0.0070(19) -0.004(2)
C14 0.051(3) 0.022(2) 0.021(2) 0.0016(17) -0.012(2) 0.003(2)
C15 0.040(3) 0.026(2) 0.022(2) 0.0027(18) -0.0022(19) 0.007(2)
C16 0.051(3) 0.031(3) 0.025(2) 0.0108(19) 0.000(2) -0.001(2)
C17 0.045(3) 0.045(3) 0.040(3) 0.008(2) -0.012(2) 0.015(2)
C18 0.035(3) 0.052(3) 0.040(3) 0.016(2) -0.008(2) -0.008(2)
C19 0.076(4) 0.019(2) 0.037(3) 0.001(2) -0.014(3) 0.004(2)
C20 0.060(4) 0.048(3) 0.032(3) -0.001(2) 0.004(2) 0.023(3)
C21 0.062(3) 0.019(2) 0.031(3) 0.0055(19) -0.009(2) 0.004(2)
C22 0.099(5) 0.029(3) 0.059(4) 0.007(3) 0.010(4) 0.027(3)
C23 0.070(4) 0.054(4) 0.046(3) 0.015(3) -0.006(3) -0.014(3)
C24 0.088(6) 0.105(7) 0.057(5) 0.017(4) 0.002(4) -0.007(5)
C25 0.066(4) 0.039(3) 0.046(3) 0.007(3) -0.011(3) -0.013(3)
C26 0.048(3) 0.044(3) 0.052(3) 0.007(3) -0.008(3) -0.007(3)
